data_1506838
loop_
_publ_author_name
'Vishweshwar, Peddy'
'Jagadeesh Babu, N.'
'Nangia, Ashwini'
'Mason, Sax A.'
'Puschmann, Horst'
'Mondal, Raju'
'Howard, Judith A. K.'

_publ_section_title
;
 Variable Temperature Neutron Diffraction Analysis of a Very Short
 O&#x2212;H&#x00B7;&#x00B7;&#x00B7;O Hydrogen Bond in
 2,3,5,6-Pyrazinetetracarboxylic Acid Dihydrate:&#x00A0; Synthon-Assisted
 Short Oacid&#x2212;H&#x00B7;&#x00B7;&#x00B7;OwaterHydrogen Bonds in a
 Multicenter Array
;
_journal_issue 43
_journal_name_full 'The Journal of Physical Chemistry A'
_journal_page_first 9406
_journal_paper_doi 10.1021/jp0476848
_journal_volume 108
_journal_year 2004
_chemical_formula_moiety C7H4N2O6.2H2O
_chemical_formula_sum 'C7 H8 N2 O8'
_chemical_formula_weight 248.15
_chemical_melting_point 457
_chemical_name_common '2,3,5-Pyrazine tricarboxylic acid dihydrate'
_chemical_name_systematic
; 
 2,3,5-Pyrazine tricarboxylic acid dihydrate
;
_space_group_IT_number 2
_symmetry_cell_setting triclinic
_symmetry_space_group_name_Hall '-P 1'
_symmetry_space_group_name_H-M 'P -1'
_atom_sites_solution_hydrogens geom
_atom_sites_solution_primary direct
_atom_sites_solution_secondary difmap
_audit_creation_method SHELXL-97
_cell_angle_alpha 93.064(2)
_cell_angle_beta 90.513(2)
_cell_angle_gamma 103.009(2)
_cell_formula_units_Z 2
_cell_length_a 5.2830(3)
_cell_length_b 6.6497(3)
_cell_length_c 13.8423(7)
_cell_measurement_reflns_used 3993
_cell_measurement_temperature 120(2)
_cell_measurement_theta_max 27.482
_cell_measurement_theta_min 2.943
_cell_volume 473.02(4)
_computing_cell_refinement 'Bruker SMART'
_computing_data_collection 'Bruker SMART'
_computing_data_reduction 'Bruker SHELXTL'
_computing_molecular_graphics 'Bruker SHELXTL'
_computing_publication_material 'Bruker SHELXTL'
_computing_structure_refinement 'SHELXL-97 (Sheldrick, 1997)'
_computing_structure_solution 'SHELXS-97 (Sheldrick, 1990)'
_diffrn_ambient_temperature 120(2)
_diffrn_detector_area_resol_mean 8
_diffrn_measured_fraction_theta_full 1.000
_diffrn_measured_fraction_theta_max 1.000
_diffrn_measurement_device_type 'SMART6K CCD area detector'
_diffrn_measurement_method 'omega scans'
_diffrn_radiation_monochromator graphite
_diffrn_radiation_source 'fine-focus sealed tube'
_diffrn_radiation_type MoK\a
_diffrn_radiation_wavelength 0.71073
_diffrn_reflns_av_R_equivalents 0.0515
_diffrn_reflns_av_sigmaI/netI 0.0320
_diffrn_reflns_limit_h_max 6
_diffrn_reflns_limit_h_min -6
_diffrn_reflns_limit_k_max 8
_diffrn_reflns_limit_k_min -8
_diffrn_reflns_limit_l_max 17
_diffrn_reflns_limit_l_min -17
_diffrn_reflns_number 7415
_diffrn_reflns_theta_full 27.49
_diffrn_reflns_theta_max 27.49
_diffrn_reflns_theta_min 1.47
_diffrn_standards_decay_% 0
_exptl_absorpt_coefficient_mu 0.163
_exptl_absorpt_correction_type none
_exptl_crystal_colour Colourless
_exptl_crystal_density_diffrn 1.742
_exptl_crystal_density_meas ?
_exptl_crystal_density_method 'not measured'
_exptl_crystal_description Plate
_exptl_crystal_F_000 256
_exptl_crystal_size_max 0.32
_exptl_crystal_size_mid 0.24
_exptl_crystal_size_min 0.06
_refine_diff_density_max 0.306
_refine_diff_density_min -0.286
_refine_diff_density_rms 0.069
_refine_ls_extinction_method none
_refine_ls_goodness_of_fit_ref 1.043
_refine_ls_hydrogen_treatment refall
_refine_ls_matrix_type full
_refine_ls_number_parameters 186
_refine_ls_number_reflns 2172
_refine_ls_number_restraints 0
_refine_ls_restrained_S_all 1.043
_refine_ls_R_factor_all 0.0381
_refine_ls_R_factor_gt 0.0331
_refine_ls_shift/su_max 0.000
_refine_ls_shift/su_mean 0.000
_refine_ls_structure_factor_coef Fsqd
_refine_ls_weighting_details 'calc w=1/[\s^2^(Fo^2^)+(0.0583P)^2^+0.0888P] where P=(Fo^2^+2Fc^2^)/3'
_refine_ls_weighting_scheme calc
_refine_ls_wR_factor_gt 0.0937
_refine_ls_wR_factor_ref 0.0981
_reflns_number_gt 1887
_reflns_number_total 2172
_reflns_threshold_expression I>2\s(I)
_cod_data_source_file jp0476848si20040528_030807.cif
_cod_data_source_block 03rmd154
_cod_depositor_comments
;
The following automatic conversions were performed:

'_symmetry_cell_setting' value 'Triclinic' changed to 'triclinic'
according to /home/saulius/struct/CIF-dictionaries/cif_core.dic
dictionary named 'cif_core.dic' version 2.4.1 from 2010-06-29.

Automatic conversion script
Id: cif_fix_values 1715 2011-07-08 13:25:40Z adriana 

The following automatic conversions were performed:

'_exptl_crystal_density_meas' value 'not measured' was changed to '?'
- the value is perceived as not measured.

Automatic conversion script
Id: cif_fix_values 3008 2015-01-20 13:52:24Z robertas 
;
_cod_original_formula_sum C7H8N2O8
_cod_database_code 1506838

loop_
_symmetry_equiv_pos_as_xyz
'x, y, z'
'-x, -y, -z'

loop_
_atom_site_label
_atom_site_type_symbol
_atom_site_fract_x
_atom_site_fract_y
_atom_site_fract_z
_atom_site_U_iso_or_equiv
_atom_site_adp_type
_atom_site_occupancy
_atom_site_symmetry_multiplicity
_atom_site_calc_flag
O8 O 0.35198(17) 0.91199(13) 0.16324(6) 0.0183(2) Uani 1 1 d
O4 O 0.50702(16) 0.37573(12) 0.76238(6) 0.0193(2) Uani 1 1 d
O3 O 0.25079(17) 0.41647(13) 0.88754(6) 0.0226(2) Uani 1 1 d
O6 O 0.20677(17) 1.18250(13) 0.54118(6) 0.0202(2) Uani 1 1 d
O7 O 0.77215(18) 0.49587(14) 0.58099(7) 0.0248(2) Uani 1 1 d
O5 O -0.08660(17) 1.20138(14) 0.65560(6) 0.0229(2) Uani 1 1 d
C3 C 0.3257(2) 0.83572(17) 0.62669(8) 0.0161(2) Uani 1 1 d
N1 N 0.06499(18) 0.91903(14) 0.75632(6) 0.0148(2) Uani 1 1 d
N2 N 0.38372(18) 0.67928(14) 0.67218(7) 0.0162(2) Uani 1 1 d
C2 C 0.2870(2) 0.64418(16) 0.75998(7) 0.0144(2) Uani 1 1 d
C1 C 0.1331(2) 0.76844(16) 0.80355(8) 0.0145(2) Uani 1 1 d
O1 O -0.17941(17) 0.67035(15) 0.92355(6) 0.0250(2) Uani 1 1 d
O2 O 0.21964(18) 0.84612(15) 0.96997(6) 0.0318(2) Uani 1 1 d
C4 C 0.1620(2) 0.95213(16) 0.66819(8) 0.0145(2) Uani 1 1 d
C7 C 0.0954(2) 1.12500(16) 0.61438(8) 0.0155(2) Uani 1 1 d
C6 C 0.3489(2) 0.46511(17) 0.81069(8) 0.0158(2) Uani 1 1 d
C5 C 0.0626(2) 0.76138(16) 0.90909(8) 0.0166(2) Uani 1 1 d
H3 H 0.402(3) 0.864(2) 0.5638(10) 0.018(3) Uiso 1 1 d
H82 H 0.211(4) 0.932(3) 0.1898(13) 0.032(4) Uiso 1 1 d
H72 H 0.648(4) 0.525(3) 0.6129(13) 0.036(4) Uiso 1 1 d
H71 H 0.804(3) 0.575(3) 0.5367(14) 0.035(4) Uiso 1 1 d
H1 H -0.203(4) 0.667(3) 0.9887(15) 0.047(5) Uiso 1 1 d
H81 H 0.322(4) 0.902(3) 0.1040(15) 0.041(5) Uiso 1 1 d
H4 H 0.565(4) 0.271(4) 0.7985(16) 0.067(6) Uiso 1 1 d
H5 H -0.129(4) 1.299(3) 0.6218(15) 0.059(6) Uiso 1 1 d

loop_
_atom_site_aniso_label
_atom_site_aniso_U_11
_atom_site_aniso_U_22
_atom_site_aniso_U_33
_atom_site_aniso_U_23
_atom_site_aniso_U_13
_atom_site_aniso_U_12
O8 0.0220(4) 0.0215(4) 0.0140(4) 0.0041(3) 0.0034(3) 0.0099(3)
O4 0.0257(4) 0.0193(4) 0.0163(4) 0.0042(3) 0.0036(3) 0.0113(3)
O3 0.0270(5) 0.0261(5) 0.0182(4) 0.0098(3) 0.0073(3) 0.0109(4)
O6 0.0260(4) 0.0197(4) 0.0169(4) 0.0066(3) 0.0059(3) 0.0082(3)
O7 0.0285(5) 0.0264(5) 0.0260(5) 0.0145(4) 0.0129(4) 0.0163(4)
O5 0.0287(5) 0.0250(4) 0.0207(4) 0.0100(3) 0.0094(3) 0.0159(4)
C3 0.0201(5) 0.0160(5) 0.0127(5) 0.0020(4) 0.0024(4) 0.0047(4)
N1 0.0165(4) 0.0147(4) 0.0135(4) 0.0011(3) 0.0010(3) 0.0037(3)
N2 0.0191(5) 0.0162(4) 0.0143(5) 0.0025(3) 0.0021(4) 0.0053(4)
C2 0.0162(5) 0.0143(5) 0.0125(5) 0.0009(4) 0.0005(4) 0.0030(4)
C1 0.0160(5) 0.0144(5) 0.0127(5) 0.0016(4) 0.0009(4) 0.0022(4)
O1 0.0202(4) 0.0383(5) 0.0151(4) 0.0050(4) 0.0044(3) 0.0026(4)
O2 0.0311(5) 0.0420(6) 0.0155(4) -0.0007(4) 0.0009(4) -0.0058(4)
C4 0.0165(5) 0.0139(5) 0.0130(5) 0.0019(4) 0.0008(4) 0.0028(4)
C7 0.0181(5) 0.0138(5) 0.0146(5) 0.0005(4) 0.0001(4) 0.0041(4)
C6 0.0173(5) 0.0155(5) 0.0146(5) 0.0012(4) -0.0004(4) 0.0035(4)
C5 0.0215(5) 0.0152(5) 0.0148(5) 0.0029(4) 0.0029(4) 0.0069(4)

loop_
_atom_type_symbol
_atom_type_description
_atom_type_scat_dispersion_real
_atom_type_scat_dispersion_imag
_atom_type_scat_source
C C 0.0033 0.0016 'International Tables Vol C Tables 4.2.6.8 and 6.1.1.4'
H H 0.0000 0.0000 'International Tables Vol C Tables 4.2.6.8 and 6.1.1.4'
N N 0.0061 0.0033 'International Tables Vol C Tables 4.2.6.8 and 6.1.1.4'
O O 0.0106 0.0060 'International Tables Vol C Tables 4.2.6.8 and 6.1.1.4'

loop_
_geom_angle_atom_site_label_1
_geom_angle_atom_site_label_2
_geom_angle_atom_site_label_3
_geom_angle
H82 O8 H81 105.8(18)
C6 O4 H4 112.9(13)
H72 O7 H71 108.4(17)
C7 O5 H5 112.1(14)
N2 C3 C4 120.92(10)
N2 C3 H3 117.2(8)
C4 C3 H3 121.9(8)
C1 N1 C4 116.87(9)
C2 N2 C3 117.50(10)
N2 C2 C1 121.36(10)
N2 C2 C6 117.49(9)
C1 C2 C6 121.15(10)
N1 C1 C2 121.15(10)
N1 C1 C5 115.35(9)
C2 C1 C5 123.04(10)
C5 O1 H1 108.2(12)
N1 C4 C3 122.04(10)
N1 C4 C7 118.14(9)
C3 C4 C7 119.80(10)
O6 C7 O5 125.94(10)
O6 C7 C4 121.13(10)
O5 C7 C4 112.93(9)
O3 C6 O4 126.96(10)
O3 C6 C2 120.37(10)
O4 C6 C2 112.66(9)
O2 C5 O1 126.24(11)
O2 C5 C1 119.79(10)
O1 C5 C1 113.81(9)

loop_
_geom_bond_atom_site_label_1
_geom_bond_atom_site_label_2
_geom_bond_distance
O8 H82 0.87(2)
O8 H81 0.83(2)
O4 C6 1.2998(14)
O4 H4 0.98(2)
O3 C6 1.2149(14)
O6 C7 1.2123(14)
O7 H72 0.85(2)
O7 H71 0.83(2)
O5 C7 1.3066(14)
O5 H5 0.89(2)
C3 N2 1.3352(14)
C3 C4 1.3928(15)
C3 H3 0.972(14)
N1 C1 1.3370(14)
N1 C4 1.3372(14)
N2 C2 1.3344(14)
C2 C1 1.4018(15)
C2 C6 1.5094(15)
C1 C5 1.5114(15)
O1 C5 1.3078(14)
O1 H1 0.91(2)
O2 C5 1.2009(15)
C4 C7 1.5061(14)

loop_
_cod_related_entry_id
_cod_related_entry_code
_cod_related_entry_database
1 25940764 ChemSpider
